data_4060543
_journal_name_full Organometallics
_journal_paper_doi 10.1021/om050118u
_journal_year 2005
_chemical_formula_sum 'C58 H120 Hg N2 O3 Si6'
_chemical_formula_weight 1262.69
_chemical_name_common Dimitry-21
_space_group_IT_number 14
_symmetry_cell_setting monoclinic
_symmetry_space_group_name_Hall '-P 2ybc'
_symmetry_space_group_name_H-M 'P 1 21/c 1'
_cell_angle_alpha 90.0000(8)
_cell_angle_beta 110.2850(10)
_cell_angle_gamma 90.0000(9)
_cell_formula_units_Z 2
_cell_length_a 11.3410(3)
_cell_length_b 21.2410(5)
_cell_length_c 15.6090(5)
_cell_measurement_temperature 220(2)
_cell_volume 3526.91(17)
_diffrn_ambient_temperature 293(2)
_exptl_crystal_density_diffrn 1.189
_cod_depositor_comments
;
The following automatic conversions were performed:
'_symmetry_cell_setting' value 'Monoclinic' changed to 'monoclinic'
according to '/home/saulius/struct/CIF-dictionaries/cif_core.dic'
dictionary named 'cif_core.dic' version 2.4.1 from 2010-06-29.

Automatic conversion script
Id: cif_fix_enum 1527 2010-12-29 10:47:43Z saulius 
;
_cod_original_sg_symbol_H-M 'P 21/c'
_cod_database_code 4060543

loop_
_symmetry_equiv_pos_as_xyz
'x, y, z'
'-x, y+1/2, -z+1/2'
'-x, -y, -z'
'x, -y-1/2, z-1/2'

loop_
_atom_site_label
_atom_site_type_symbol
_atom_site_fract_x
_atom_site_fract_y
_atom_site_fract_z
_atom_site_U_iso_or_equiv
_atom_site_adp_type
_atom_site_occupancy
_atom_site_symmetry_multiplicity
_atom_site_calc_flag
_atom_site_refinement_flags
_atom_site_disorder_assembly
_atom_site_disorder_group
Hg1 Hg 0.5000 0.5000 0.5000 0.03092(15) Uani 1 2 d S . .
Si1 Si 0.52652(16) 0.41528(7) 0.38617(12) 0.0283(4) Uani 1 1 d . . .
Si2 Si 0.33829(18) 0.35189(8) 0.35641(14) 0.0379(5) Uani 1 1 d . . .
Si3 Si 0.57763(19) 0.47566(8) 0.27215(13) 0.0334(4) Uani 1 1 d . . .
O1 O 0.6669(4) 0.37510(18) 0.4216(3) 0.0351(11) Uani 1 1 d . . .
N1 N 0.6888(5) 0.3139(2) 0.4672(4) 0.0346(13) Uani 1 1 d . . .
C1 C 0.2165(7) 0.4080(3) 0.3706(6) 0.060(2) Uani 1 1 d D . .
H1 H 0.2357 0.4233 0.4399 0.12(4) Uiso 1 1 d R . .
C2 C 0.0941(10) 0.3753(6) 0.3666(13) 0.123(5) Uani 1 1 d D . .
H2A H 0.1136 0.3350 0.3976 0.20(8) Uiso 1 1 calc R . .
H2B H 0.0418 0.3687 0.3033 0.12(5) Uiso 1 1 calc R . .
H2C H 0.0496 0.4015 0.3962 0.14(5) Uiso 1 1 calc R . .
C3 C 0.1880(9) 0.4649(4) 0.3073(7) 0.088(3) Uani 1 1 d D . .
H3A H 0.2662 0.4849 0.3100 0.133 Uiso 1 1 calc R . .
H3B H 0.1370 0.4947 0.3262 0.133 Uiso 1 1 calc R . .
H3C H 0.1427 0.4514 0.2452 0.133 Uiso 1 1 calc R . .
C4 C 0.3720(12) 0.2927(4) 0.4519(6) 0.094(4) Uani 1 1 d D . .
H4 H 0.4562 0.2858 0.4531 0.141 Uiso 1 1 d R . .
C5 C 0.3764(12) 0.3179(5) 0.5438(6) 0.083(3) Uani 1 1 d D . .
H5A H 0.4284 0.3554 0.5586 0.09(3) Uiso 1 1 calc R . .
H5B H 0.4118 0.2862 0.5904 0.17(6) Uiso 1 1 calc R . .
H5C H 0.2920 0.3282 0.5413 0.08(3) Uiso 1 1 calc R . .
C6 C 0.3396(17) 0.2247(4) 0.4378(8) 0.164(7) Uani 1 1 d D . .
H6A H 0.3258 0.2135 0.3748 0.246 Uiso 1 1 calc R . .
H6B H 0.2637 0.2166 0.4514 0.246 Uiso 1 1 calc R . .
H6C H 0.4081 0.1998 0.4780 0.246 Uiso 1 1 calc R . .
C7 C 0.2811(7) 0.3107(3) 0.2388(5) 0.054(2) Uani 1 1 d D . .
H7 H 0.351(5) 0.284(3) 0.235(6) 0.08(3) Uiso 1 1 d D . .
C8 C 0.1758(11) 0.2636(5) 0.2242(8) 0.101(4) Uani 1 1 d D . .
H8A H 0.2036 0.2302 0.2692 0.13(5) Uiso 1 1 calc R . .
H8B H 0.1531 0.2458 0.1633 0.08(3) Uiso 1 1 calc R . .
H8C H 0.1033 0.2845 0.2306 0.12(5) Uiso 1 1 calc R . .
C9 C 0.2389(11) 0.3564(4) 0.1584(6) 0.091(3) Uani 1 1 d D . .
H9A H 0.3040 0.3876 0.1653 0.137 Uiso 1 1 calc R . .
H9B H 0.1621 0.3772 0.1568 0.137 Uiso 1 1 calc R . .
H9C H 0.2238 0.3334 0.1019 0.137 Uiso 1 1 calc R . .
C10 C 0.6510(8) 0.4220(4) 0.2082(6) 0.057(2) Uani 1 1 d . . .
H10 H 0.6906 0.3950 0.2560 0.07(3) Uiso 1 1 d R . .
C11 C 0.7376(10) 0.4545(5) 0.1662(7) 0.083(3) Uani 1 1 d . . .
H11A H 0.8105 0.4699 0.2141 0.125 Uiso 1 1 d R . .
H11B H 0.6942 0.4891 0.1290 0.125 Uiso 1 1 d R . .
H11C H 0.7630 0.4250 0.1293 0.125 Uiso 1 1 d R . .
C12 C 0.5552(9) 0.3814(4) 0.1354(6) 0.072(3) Uani 1 1 d . . .
H12A H 0.5041 0.3582 0.1632 0.108 Uiso 1 1 calc R . .
H12B H 0.5994 0.3520 0.1097 0.108 Uiso 1 1 calc R . .
H12C H 0.5017 0.4082 0.0874 0.108 Uiso 1 1 calc R . .
C13 C 0.6950(7) 0.5362(3) 0.3421(5) 0.0457(18) Uani 1 1 d D . .
H13 H 0.6568 0.5579 0.3807 0.07(3) Uiso 1 1 d R . .
C14 C 0.8144(8) 0.5076(4) 0.4102(7) 0.065(2) Uani 1 1 d . . .
H14A H 0.7926 0.4820 0.4541 0.07(3) Uiso 1 1 calc R . .
H14B H 0.8710 0.5410 0.4420 0.10(4) Uiso 1 1 calc R . .
H14C H 0.8553 0.4815 0.3778 0.04(2) Uiso 1 1 calc R . .
C15 C 0.7295(9) 0.5901(4) 0.2899(6) 0.072(3) Uani 1 1 d D . .
H15A H 0.6536 0.6071 0.2453 0.108 Uiso 1 1 calc R . .
H15B H 0.7842 0.5743 0.2588 0.108 Uiso 1 1 calc R . .
H15C H 0.7726 0.6229 0.3324 0.108 Uiso 1 1 calc R . .
C16 C 0.4385(8) 0.5193(3) 0.1932(5) 0.0468(19) Uani 1 1 d D . .
H16 H 0.3875 0.4969 0.1766 0.019(19) Uiso 1 1 d R . .
C17 C 0.4468(10) 0.5433(4) 0.1029(5) 0.067(3) Uani 1 1 d D . .
H17A H 0.4635 0.5082 0.0689 0.06(2) Uiso 1 1 calc R . .
H17B H 0.5143 0.5738 0.1154 0.07(3) Uiso 1 1 calc R . .
H17C H 0.3679 0.5630 0.0672 0.12(4) Uiso 1 1 calc R . .
C18 C 0.3980(8) 0.5728(4) 0.2399(6) 0.059(2) Uani 1 1 d . . .
H18A H 0.4002 0.5594 0.2998 0.12(4) Uiso 1 1 calc R . .
H18B H 0.3132 0.5855 0.2036 0.043(19) Uiso 1 1 calc R . .
H18C H 0.4546 0.6082 0.2463 0.12(4) Uiso 1 1 calc R . .
C19 C 0.7233(6) 0.2690(3) 0.4073(5) 0.0371(16) Uani 1 1 d . . .
C20 C 0.7508(7) 0.2058(3) 0.4581(5) 0.048(2) Uani 1 1 d . . .
H20A H 0.6736 0.1900 0.4639 0.022(16) Uiso 1 1 d R . .
H20B H 0.7781 0.1756 0.4222 0.05(2) Uiso 1 1 d R . .
C21 C 0.8493(8) 0.2102(3) 0.5514(5) 0.053(2) Uani 1 1 d . . .
H21A H 0.9301 0.2237 0.5472 0.04(2) Uiso 1 1 d R . .
H21B H 0.8481 0.1785 0.5773 0.05(2) Uiso 1 1 d R . .
C22 C 0.8090(7) 0.2583(3) 0.6058(5) 0.050(2) Uani 1 1 d . . .
H22A H 0.8735 0.2672 0.6570 0.023(16) Uiso 1 1 d R . .
H22B H 0.7160 0.2418 0.6062 0.05(2) Uiso 1 1 d R . .
C23 C 0.7863(6) 0.3239(3) 0.5601(5) 0.0377(16) Uani 1 1 d . . .
C24 C 0.9080(7) 0.3559(4) 0.5640(6) 0.052(2) Uani 1 1 d . . .
H24A H 0.9579 0.3269 0.5426 0.06(2) Uiso 1 1 calc R . .
H24B H 0.9549 0.3681 0.6264 0.06(2) Uiso 1 1 calc R . .
H24C H 0.8889 0.3930 0.5254 0.15(5) Uiso 1 1 calc R . .
C25 C 0.7232(8) 0.3643(4) 0.6116(5) 0.054(2) Uani 1 1 d . . .
H25A H 0.6405 0.3474 0.6034 0.06(2) Uiso 1 1 calc R . .
H25B H 0.7149 0.4070 0.5884 0.09(3) Uiso 1 1 calc R . .
H25C H 0.7736 0.3643 0.6761 0.09(3) Uiso 1 1 calc R . .
C26 C 0.8343(7) 0.2886(4) 0.3767(5) 0.050(2) Uani 1 1 d . . .
H26A H 0.8325 0.3338 0.3674 0.06(2) Uiso 1 1 calc R . .
H26B H 0.8269 0.2673 0.3201 0.06(2) Uiso 1 1 calc R . .
H26C H 0.9131 0.2768 0.4235 0.034(17) Uiso 1 1 calc R . .
C27 C 0.6069(7) 0.2606(3) 0.3214(5) 0.049(2) Uani 1 1 d . . .
H27A H 0.5863 0.3004 0.2891 0.08(3) Uiso 1 1 calc R . .
H27B H 0.5366 0.2469 0.3386 0.04(2) Uiso 1 1 calc R . .
H27C H 0.6241 0.2293 0.2820 0.10(3) Uiso 1 1 calc R . .
O4 O 0.0000 0.5000 0.0000 0.280(14) Uiso 1 2 d S . .
C29 C -0.0295(18) 0.5519(8) 0.0621(14) 0.177(7) Uiso 1 1 d . . .
C30 C -0.0356(15) 0.6122(7) 0.1242(11) 0.149(6) Uiso 1 1 d . . .

loop_
_atom_site_aniso_label
_atom_site_aniso_U_11
_atom_site_aniso_U_22
_atom_site_aniso_U_33
_atom_site_aniso_U_23
_atom_site_aniso_U_13
_atom_site_aniso_U_12
Hg1 0.0334(2) 0.0314(2) 0.0279(2) 0.00144(17) 0.01053(14) -0.00351(18)
Si1 0.0296(10) 0.0286(9) 0.0252(9) -0.0003(7) 0.0076(8) -0.0020(7)
Si2 0.0344(11) 0.0348(10) 0.0447(12) -0.0047(8) 0.0137(9) -0.0077(8)
Si3 0.0448(12) 0.0299(8) 0.0298(10) 0.0011(7) 0.0184(9) 0.0029(8)
O1 0.026(2) 0.025(2) 0.050(3) 0.0001(19) 0.007(2) -0.0009(17)
N1 0.031(3) 0.036(3) 0.033(3) 0.000(2) 0.006(3) -0.001(2)
C1 0.041(5) 0.061(5) 0.086(7) -0.019(5) 0.033(5) -0.007(4)
C2 0.063(8) 0.109(11) 0.227(19) -0.052(11) 0.088(11) -0.023(7)
C3 0.065(7) 0.079(7) 0.119(10) 0.000(6) 0.029(6) 0.022(5)
C4 0.179(12) 0.049(5) 0.068(7) 0.002(5) 0.059(8) -0.024(6)
C5 0.123(11) 0.066(6) 0.077(8) 0.000(5) 0.054(7) -0.008(6)
C6 0.32(2) 0.076(8) 0.082(9) 0.028(7) 0.048(12) 0.014(10)
C7 0.043(5) 0.050(4) 0.058(5) -0.014(4) 0.001(4) 0.002(4)
C8 0.096(10) 0.090(8) 0.083(9) -0.019(7) -0.011(7) -0.041(7)
C9 0.130(10) 0.088(7) 0.052(6) -0.013(5) 0.025(6) -0.015(6)
C10 0.082(6) 0.054(5) 0.045(5) 0.005(4) 0.034(5) 0.020(4)
C11 0.093(8) 0.099(8) 0.085(8) 0.005(6) 0.067(7) 0.013(6)
C12 0.105(8) 0.064(5) 0.052(6) -0.004(4) 0.033(5) 0.009(5)
C13 0.050(5) 0.043(4) 0.048(5) -0.004(3) 0.023(4) -0.007(3)
C14 0.054(5) 0.059(5) 0.073(6) 0.005(5) 0.012(5) -0.009(5)
C15 0.081(7) 0.059(5) 0.078(7) 0.012(5) 0.029(6) -0.022(5)
C16 0.060(5) 0.042(4) 0.041(4) 0.000(3) 0.021(4) 0.002(4)
C17 0.106(8) 0.064(6) 0.035(5) 0.015(4) 0.031(5) 0.026(6)
C18 0.066(6) 0.063(5) 0.050(5) 0.010(4) 0.024(5) 0.028(5)
C19 0.029(4) 0.037(4) 0.043(4) -0.006(3) 0.010(3) 0.006(3)
C20 0.044(5) 0.035(4) 0.057(5) -0.007(3) 0.005(4) -0.001(3)
C21 0.062(6) 0.036(4) 0.060(5) 0.009(4) 0.017(4) 0.006(3)
C22 0.043(5) 0.064(5) 0.037(4) 0.017(4) 0.004(4) 0.007(4)
C23 0.032(4) 0.047(4) 0.028(4) -0.005(3) 0.002(3) 0.000(3)
C24 0.039(4) 0.052(5) 0.054(5) -0.003(4) 0.003(4) -0.005(4)
C25 0.051(5) 0.073(6) 0.035(5) -0.005(4) 0.010(4) 0.007(4)
C26 0.050(5) 0.064(5) 0.041(5) 0.001(4) 0.020(4) 0.010(4)
C27 0.051(5) 0.046(4) 0.043(5) -0.008(4) 0.009(4) 0.008(3)

loop_
_geom_bond_atom_site_label_1
_geom_bond_atom_site_label_2
_geom_bond_distance
_geom_bond_site_symmetry_2
_geom_bond_publ_flag
Hg1 Si1 2.6184(17) 3_666 ?
Hg1 Si1 2.6184(17) . ?
Si1 O1 1.720(4) . ?
Si1 Si3 2.421(3) . ?
Si1 Si2 2.429(2) . ?
Si2 C4 1.885(9) . ?
Si2 C1 1.895(8) . ?
Si2 C7 1.932(8) . ?
Si3 C16 1.876(8) . ?
Si3 C10 1.888(8) . ?
Si3 C13 1.901(7) . ?
O1 N1 1.462(6) . ?
N1 C19 1.479(8) . ?
N1 C23 1.504(8) . ?
C1 C3 1.523(7) . ?
C1 C2 1.533(7) . ?
C4 C6 1.488(7) . ?
C4 C5 1.515(7) . ?
C7 C8 1.514(7) . ?
C7 C9 1.526(7) . ?
C10 C12 1.535(11) . ?
C10 C11 1.523(12) . ?
C13 C15 1.531(7) . ?
C13 C14 1.528(11) . ?
C16 C18 1.506(10) . ?
C16 C17 1.532(7) . ?
C19 C27 1.532(9) . ?
C19 C20 1.535(9) . ?
C19 C26 1.551(10) . ?
C20 C21 1.499(10) . ?
C21 C22 1.498(10) . ?
C22 C23 1.547(9) . ?
C23 C25 1.515(10) . ?
C23 C24 1.520(10) . ?
O4 C29 1.579(19) . ?
O4 C29 1.579(19) 3_565 ?
C29 C30 1.62(2) . ?
